data_7036963
loop_
_publ_author_name
'Xu, Nan'
'Christian, Jonathan H.'
'Dalal, Naresh S.'
'Abucayon, Erwin G.'
'Lingafelt, Colin'
'Powell, Douglas R.'
'Richter-Addo, George B'

_publ_section_title
;
 Six-coordinate ferric porphyrins containing bidentate
 N-t-butyl-N-nitrosohydroxylaminato ligands: structure, magnetism, IR
 spectroelectrochemisty, and reactivity.
;
_journal_issue 46
_journal_name_full 'Dalton transactions (Cambridge, England : 2003)'
_journal_page_first 20121
_journal_page_last 20130
_journal_paper_doi 10.1039/c5dt03074a
_journal_volume 44
_journal_year 2015
_chemical_formula_moiety 'C58 H47 Fe N7 O5'
_chemical_formula_sum 'C58 H47 Fe N7 O5'
_chemical_formula_weight 977.87
_space_group_crystal_system triclinic
_space_group_IT_number 2
_space_group_name_Hall '-P 1'
_space_group_name_H-M_alt 'P -1'
_symmetry_space_group_name_Hall '-P 1'
_symmetry_space_group_name_H-M 'P -1'
_atom_sites_solution_hydrogens mixed
_audit_creation_method SHELXL-2014/7
_audit_update_record
;
2015-08-11 deposited with the CCDC.
2015-10-27 downloaded from the CCDC.
;
_cell_angle_alpha 81.837(2)
_cell_angle_beta 79.205(2)
_cell_angle_gamma 74.975(2)
_cell_formula_units_Z 2
_cell_length_a 9.8358(13)
_cell_length_b 11.9775(16)
_cell_length_c 23.149(3)
_cell_measurement_reflns_used 7775
_cell_measurement_temperature 100(2)
_cell_measurement_theta_max 24.74
_cell_measurement_theta_min 2.22
_cell_volume 2574.7(6)
_computing_cell_refinement 'SAINT (Bruker, 2007)'
_computing_data_collection 'APEX2 (Bruker, 2007)'
_computing_data_reduction 'SAINT (Bruker, 2007)'
_computing_molecular_graphics 'XP (Bruker, 2002)'
_computing_publication_material 'SHELXL-2014 (Sheldrick, 2014)'
_computing_structure_refinement 'SHELXL-2014 (Sheldrick, 2014)'
_computing_structure_solution 'SHELXS-97 (Sheldrick, 2008)'
_diffrn_ambient_temperature 100(2)
_diffrn_measured_fraction_theta_full 1.000
_diffrn_measured_fraction_theta_max 0.995
_diffrn_measurement_device_type 'CCD Bruker APEX'
_diffrn_measurement_method '\f and \w scans'
_diffrn_radiation_type MoK\a
_diffrn_radiation_wavelength 0.71073
_diffrn_reflns_av_R_equivalents 0.0494
_diffrn_reflns_av_unetI/netI 0.0441
_diffrn_reflns_Laue_measured_fraction_full 1.000
_diffrn_reflns_Laue_measured_fraction_max 0.995
_diffrn_reflns_limit_h_max 12
_diffrn_reflns_limit_h_min -12
_diffrn_reflns_limit_k_max 14
_diffrn_reflns_limit_k_min -14
_diffrn_reflns_limit_l_max 28
_diffrn_reflns_limit_l_min -28
_diffrn_reflns_number 45452
_diffrn_reflns_point_group_measured_fraction_full 1.000
_diffrn_reflns_point_group_measured_fraction_max 0.995
_diffrn_reflns_theta_full 25.242
_diffrn_reflns_theta_max 26.105
_diffrn_reflns_theta_min 1.769
_exptl_absorpt_coefficient_mu 0.348
_exptl_absorpt_correction_T_max 0.976
_exptl_absorpt_correction_T_min 0.897
_exptl_absorpt_correction_type multi-scan
_exptl_absorpt_process_details 'SADABS (Bruker, 2002)'
_exptl_crystal_colour purple
_exptl_crystal_density_diffrn 1.261
_exptl_crystal_description block
_exptl_crystal_F_000 1020
_exptl_crystal_size_max 0.320
_exptl_crystal_size_mid 0.240
_exptl_crystal_size_min 0.070
_refine_diff_density_max 0.351
_refine_diff_density_min -0.254
_refine_diff_density_rms 0.055
_refine_ls_extinction_method none
_refine_ls_goodness_of_fit_ref 0.986
_refine_ls_hydrogen_treatment constr
_refine_ls_matrix_type full
_refine_ls_number_parameters 640
_refine_ls_number_reflns 10179
_refine_ls_number_restraints 0
_refine_ls_restrained_S_all 0.986
_refine_ls_R_factor_all 0.0665
_refine_ls_R_factor_gt 0.0436
_refine_ls_shift/su_max 0.000
_refine_ls_shift/su_mean 0.000
_refine_ls_structure_factor_coef Fsqd
_refine_ls_weighting_details 'w=1/[\s^2^(Fo^2^)+(0.0550P)^2^+1.7000P] where P=(Fo^2^+2Fc^2^)/3'
_refine_ls_weighting_scheme calc
_refine_ls_wR_factor_gt 0.1045
_refine_ls_wR_factor_ref 0.1165
_reflns_Friedel_coverage 0.000
_reflns_number_gt 7656
_reflns_number_total 10179
_reflns_threshold_expression 'I > 2\s(I)'
_cod_data_source_file c5dt03074a2.cif
_cod_data_source_block 14124_sqm
_cod_depositor_comments
;Adding full bibliography for 7036961--7036963.cif.

The following automatic conversions were performed:

data name '_iucr_refine_instruction_details' was replaced with
'_iucr_refine_instructions_details' as specified in the replacement
file 'data/replacement-values/replacement_tags.lst'.

Automatic conversion script
Id: cif_correct_tags 9268 2022-04-12 08:56:07Z antanas 
;
_cod_database_code 7036963
_shelx_space_group_comment
; 
The symmetry employed for this shelxl refinement is uniquely defined 
by the following loop, which should always be used as a source of 
symmetry information in preference to the above space-group names. 
They are only intended as comments. 
;
_shelx_estimated_absorpt_t_min 0.897
_shelx_estimated_absorpt_t_max 0.976

loop_
_space_group_symop_operation_xyz
'x, y, z'
'-x, -y, -z'

loop_
_atom_site_label
_atom_site_type_symbol
_atom_site_fract_x
_atom_site_fract_y
_atom_site_fract_z
_atom_site_U_iso_or_equiv
_atom_site_adp_type
_atom_site_occupancy
_atom_site_site_symmetry_order
_atom_site_calc_flag
_atom_site_refinement_flags_posn
_atom_site_refinement_flags_adp
Fe1 Fe 0.28135(3) 0.42996(3) 0.21971(2) 0.01621(9) Uani 1 1 d . .
O1 O 0.38304(18) 0.20544(14) -0.14883(7) 0.0290(4) Uani 1 1 d . .
O2 O 0.65591(18) -0.31409(14) 0.36246(8) 0.0367(4) Uani 1 1 d . .
O3 O 0.2063(2) 0.67503(19) 0.58066(8) 0.0468(5) Uani 1 1 d . .
O4 O -0.10142(17) 1.16139(13) 0.06337(7) 0.0305(4) Uani 1 1 d . .
O5 O -0.00490(17) 0.49294(14) 0.22641(8) 0.0309(4) Uani 1 1 d . .
N1 N 0.24797(18) 0.50900(15) 0.13970(8) 0.0178(4) Uani 1 1 d . .
N2 N 0.36093(18) 0.27770(15) 0.18517(8) 0.0178(4) Uani 1 1 d . .
N3 N 0.31807(19) 0.35109(15) 0.29952(8) 0.0200(4) Uani 1 1 d . .
N4 N 0.21327(18) 0.58427(15) 0.25267(8) 0.0182(4) Uani 1 1 d . .
N5 N 0.10244(19) 0.41133(15) 0.23351(8) 0.0204(4) Uani 1 1 d . .
N6 N 0.48493(19) 0.45124(15) 0.20585(8) 0.0199(4) Uani 1 1 d . .
N7 N 0.70180(19) 0.46476(17) 0.16479(8) 0.0245(4) Uani 1 1 d . .
C1 C 0.1799(2) 0.62358(18) 0.12627(9) 0.0183(5) Uani 1 1 d . .
C2 C 0.1520(2) 0.6417(2) 0.06649(10) 0.0240(5) Uani 1 1 d . .
H2 H 0.1055 0.7126 0.0469 0.029 Uiso 1 1 calc R U
C3 C 0.2043(2) 0.5391(2) 0.04343(10) 0.0245(5) Uani 1 1 d . .
H3 H 0.2022 0.5241 0.0044 0.029 Uiso 1 1 calc R U
C4 C 0.2640(2) 0.45630(19) 0.08898(9) 0.0193(5) Uani 1 1 d . .
C5 C 0.3251(2) 0.33944(19) 0.08163(9) 0.0187(5) Uani 1 1 d . .
C6 C 0.3696(2) 0.25690(18) 0.12749(9) 0.0179(5) Uani 1 1 d . .
C7 C 0.4297(2) 0.13562(18) 0.12066(10) 0.0218(5) Uani 1 1 d . .
H7 H 0.4459 0.0992 0.0853 0.026 Uiso 1 1 calc R U
C8 C 0.4586(2) 0.08365(19) 0.17389(10) 0.0221(5) Uani 1 1 d . .
H8 H 0.4997 0.0035 0.1831 0.027 Uiso 1 1 calc R U
C9 C 0.4158(2) 0.17184(18) 0.21438(10) 0.0198(5) Uani 1 1 d . .
C10 C 0.4241(2) 0.15026(19) 0.27454(10) 0.0216(5) Uani 1 1 d . .
C11 C 0.3739(2) 0.23476(19) 0.31403(10) 0.0225(5) Uani 1 1 d . .
C12 C 0.3754(3) 0.2127(2) 0.37678(10) 0.0280(5) Uani 1 1 d . .
H12 H 0.4078 0.1395 0.3980 0.034 Uiso 1 1 calc R U
C13 C 0.3223(3) 0.3152(2) 0.39974(10) 0.0283(5) Uani 1 1 d . .
H13 H 0.3097 0.3278 0.4402 0.034 Uiso 1 1 calc R U
C14 C 0.2883(2) 0.4024(2) 0.35154(10) 0.0225(5) Uani 1 1 d . .
C15 C 0.2419(2) 0.52174(19) 0.35702(10) 0.0211(5) Uani 1 1 d . .
C16 C 0.2083(2) 0.60540(19) 0.30999(10) 0.0202(5) Uani 1 1 d . .
C17 C 0.1593(2) 0.72865(19) 0.31543(10) 0.0234(5) Uani 1 1 d . .
H17 H 0.1489 0.7660 0.3501 0.028 Uiso 1 1 calc R U
C18 C 0.1312(2) 0.78042(19) 0.26219(10) 0.0238(5) Uani 1 1 d . .
H18 H 0.0966 0.8613 0.2522 0.029 Uiso 1 1 calc R U
C19 C 0.1631(2) 0.69082(18) 0.22324(10) 0.0196(5) Uani 1 1 d . .
C20 C 0.1432(2) 0.71075(18) 0.16417(10) 0.0186(5) Uani 1 1 d . .
C21 C 0.3429(2) 0.30208(18) 0.02092(10) 0.0198(5) Uani 1 1 d . .
C22 C 0.4573(2) 0.32008(18) -0.02152(10) 0.0204(5) Uani 1 1 d . .
H22 H 0.5249 0.3550 -0.0113 0.024 Uiso 1 1 calc R U
C23 C 0.4755(2) 0.28851(18) -0.07837(10) 0.0210(5) Uani 1 1 d . .
H23 H 0.5549 0.3014 -0.1066 0.025 Uiso 1 1 calc R U
C24 C 0.3772(2) 0.23792(19) -0.09380(10) 0.0217(5) Uani 1 1 d . .
C25 C 0.2615(3) 0.2194(2) -0.05174(10) 0.0257(5) Uani 1 1 d . .
H25 H 0.1941 0.1842 -0.0618 0.031 Uiso 1 1 calc R U
C26 C 0.2446(3) 0.2522(2) 0.00457(10) 0.0245(5) Uani 1 1 d . .
H26 H 0.1644 0.2405 0.0326 0.029 Uiso 1 1 calc R U
C27 C 0.4992(3) 0.2266(2) -0.19300(11) 0.0333(6) Uani 1 1 d . .
H27A H 0.4980 0.3094 -0.1974 0.050 Uiso 1 1 d R U
H27B H 0.4895 0.2038 -0.2307 0.050 Uiso 1 1 d R U
H27C H 0.5895 0.1811 -0.1811 0.050 Uiso 1 1 d R U
C28 C 0.4880(2) 0.02793(19) 0.29806(10) 0.0216(5) Uani 1 1 d . .
C29 C 0.6340(3) -0.0187(2) 0.28716(11) 0.0282(5) Uani 1 1 d . .
H29 H 0.6938 0.0284 0.2651 0.034 Uiso 1 1 calc R U
C30 C 0.6955(3) -0.1324(2) 0.30761(11) 0.0294(6) Uani 1 1 d . .
H30 H 0.7957 -0.1625 0.2994 0.035 Uiso 1 1 calc R U
C31 C 0.6082(3) -0.2010(2) 0.34008(10) 0.0260(5) Uani 1 1 d . .
C32 C 0.4626(3) -0.1553(2) 0.35178(12) 0.0341(6) Uani 1 1 d . .
H32 H 0.4028 -0.2018 0.3745 0.041 Uiso 1 1 calc R U
C33 C 0.4032(3) -0.0424(2) 0.33069(11) 0.0314(6) Uani 1 1 d . .
H33 H 0.3029 -0.0127 0.3387 0.038 Uiso 1 1 calc R U
C34 C 0.8038(3) -0.3673(2) 0.34695(14) 0.0472(8) Uani 1 1 d . .
H34A H 0.8607 -0.3256 0.3623 0.071 Uiso 1 1 d R U
H34B H 0.8288 -0.3643 0.3038 0.071 Uiso 1 1 d R U
H34C H 0.8233 -0.4484 0.3640 0.071 Uiso 1 1 d R U
C35 C 0.2331(3) 0.56302(19) 0.41591(10) 0.0239(5) Uani 1 1 d . .
C36 C 0.3531(3) 0.5813(2) 0.43245(11) 0.0276(5) Uani 1 1 d . .
H36 H 0.4404 0.5679 0.4058 0.033 Uiso 1 1 calc R U
C37 C 0.3492(3) 0.6189(2) 0.48704(11) 0.0303(6) Uani 1 1 d . .
H37 H 0.4331 0.6305 0.4975 0.036 Uiso 1 1 calc R U
C38 C 0.2243(3) 0.6388(2) 0.52536(11) 0.0329(6) Uani 1 1 d . .
C39 C 0.1019(3) 0.6234(3) 0.50934(13) 0.0493(8) Uani 1 1 d . .
H39 H 0.0143 0.6388 0.5357 0.059 Uiso 1 1 calc R U
C40 C 0.1070(3) 0.5858(3) 0.45500(12) 0.0436(7) Uani 1 1 d . .
H40 H 0.0226 0.5755 0.4444 0.052 Uiso 1 1 calc R U
C41 C 0.3278(3) 0.6953(3) 0.59875(14) 0.0539(9) Uani 1 1 d . .
H41A H 0.3576 0.7600 0.5732 0.081 Uiso 1 1 d R U
H41B H 0.4059 0.6252 0.5957 0.081 Uiso 1 1 d R U
H41C H 0.3036 0.7144 0.6398 0.081 Uiso 1 1 d R U
C42 C 0.0762(2) 0.83143(18) 0.13954(10) 0.0198(5) Uani 1 1 d . .
C43 C 0.1557(3) 0.8946(2) 0.09789(11) 0.0310(6) Uani 1 1 d . .
H43 H 0.2545 0.8624 0.0863 0.037 Uiso 1 1 calc R U
C44 C 0.0937(3) 1.0036(2) 0.07308(12) 0.0335(6) Uani 1 1 d . .
H44 H 0.1500 1.0454 0.0448 0.040 Uiso 1 1 calc R U
C45 C -0.0506(2) 1.05209(19) 0.08941(10) 0.0231(5) Uani 1 1 d . .
C46 C -0.1320(2) 0.98919(18) 0.12973(10) 0.0209(5) Uani 1 1 d . .
H46 H -0.2313 1.0206 0.1405 0.025 Uiso 1 1 calc R U
C47 C -0.0677(2) 0.87940(18) 0.15457(9) 0.0197(5) Uani 1 1 d . .
H47 H -0.1242 0.8369 0.1824 0.024 Uiso 1 1 calc R U
C48 C -0.2509(3) 1.2070(2) 0.07491(12) 0.0365(6) Uani 1 1 d . .
H48A H -0.2816 1.2105 0.1175 0.055 Uiso 1 1 d R U
H48B H -0.2992 1.1567 0.0607 0.055 Uiso 1 1 d R U
H48C H -0.2752 1.2852 0.0544 0.055 Uiso 1 1 d R U
C49 C 0.5735(2) 0.45568(19) 0.15561(10) 0.0215(5) Uani 1 1 d . .
H49 H 0.5502 0.4528 0.1179 0.026 Uiso 1 1 calc R U
C50 C 0.6946(3) 0.4647(2) 0.22438(11) 0.0320(6) Uani 1 1 d . .
H50 H 0.7688 0.4692 0.2443 0.038 Uiso 1 1 calc R U
C51 C 0.5618(3) 0.4568(2) 0.24929(11) 0.0308(6) Uani 1 1 d . .
H51 H 0.5263 0.4554 0.2904 0.037 Uiso 1 1 calc R U
C52 C 0.8258(3) 0.4723(2) 0.11964(11) 0.0307(6) Uani 1 1 d . .
H52A H 0.7961 0.5303 0.0872 0.046 Uiso 1 1 d R U
H52B H 0.8675 0.3965 0.1044 0.046 Uiso 1 1 d R U
H52C H 0.8967 0.4952 0.1370 0.046 Uiso 1 1 d R U
C53 C 0.0672(2) 0.3002(2) 0.25338(10) 0.0239(5) Uani 1 1 d . .
C54 C 0.0595(3) 0.2293(2) 0.21232(11) 0.0288(5) Uani 1 1 d . .
H54 H 0.0793 0.2522 0.1712 0.035 Uiso 1 1 calc R U
C55 C 0.0225(3) 0.1243(2) 0.23208(12) 0.0356(6) Uani 1 1 d . .
H55 H 0.0169 0.0749 0.2044 0.043 Uiso 1 1 calc R U
C56 C -0.0064(3) 0.0918(2) 0.29228(12) 0.0364(6) Uani 1 1 d . .
H56 H -0.0319 0.0201 0.3057 0.044 Uiso 1 1 calc R U
C57 C 0.0019(3) 0.1629(2) 0.33248(12) 0.0374(6) Uani 1 1 d . .
H57 H -0.0176 0.1401 0.3736 0.045 Uiso 1 1 calc R U
C58 C 0.0386(3) 0.2681(2) 0.31316(11) 0.0330(6) Uani 1 1 d . .
H58 H 0.0439 0.3175 0.3409 0.040 Uiso 1 1 calc R U

loop_
_atom_site_aniso_label
_atom_site_aniso_U_11
_atom_site_aniso_U_22
_atom_site_aniso_U_33
_atom_site_aniso_U_23
_atom_site_aniso_U_13
_atom_site_aniso_U_12
Fe1 0.01747(16) 0.01308(16) 0.01745(17) -0.00117(12) -0.00606(12) -0.00039(12)
O1 0.0385(10) 0.0303(9) 0.0209(9) -0.0075(7) -0.0014(7) -0.0127(8)
O2 0.0333(10) 0.0193(9) 0.0499(12) 0.0104(8) -0.0096(8) 0.0021(7)
O3 0.0470(12) 0.0671(14) 0.0316(11) -0.0240(10) -0.0089(9) -0.0108(10)
O4 0.0276(9) 0.0179(8) 0.0382(10) 0.0081(7) -0.0030(7) 0.0011(7)
O5 0.0230(9) 0.0253(9) 0.0431(11) -0.0033(8) -0.0084(8) -0.0014(7)
N1 0.0190(9) 0.0136(9) 0.0200(10) -0.0021(7) -0.0049(7) -0.0008(7)
N2 0.0171(9) 0.0153(9) 0.0202(10) 0.0009(7) -0.0058(7) -0.0017(7)
N3 0.0230(10) 0.0159(9) 0.0200(10) -0.0019(8) -0.0063(8) -0.0008(8)
N4 0.0199(9) 0.0157(9) 0.0187(9) -0.0006(7) -0.0063(7) -0.0020(7)
N5 0.0236(10) 0.0171(10) 0.0192(10) -0.0041(8) -0.0068(8) 0.0012(8)
N6 0.0198(9) 0.0155(9) 0.0235(10) -0.0017(8) -0.0077(8) 0.0003(7)
N7 0.0201(10) 0.0273(11) 0.0248(11) -0.0005(8) -0.0055(8) -0.0033(8)
C1 0.0175(11) 0.0147(11) 0.0209(11) 0.0008(9) -0.0054(9) -0.0006(9)
C2 0.0262(12) 0.0192(12) 0.0227(12) 0.0021(9) -0.0072(10) 0.0014(9)
C3 0.0306(13) 0.0218(12) 0.0196(12) -0.0010(9) -0.0080(10) -0.0011(10)
C4 0.0208(11) 0.0180(11) 0.0181(11) -0.0005(9) -0.0052(9) -0.0024(9)
C5 0.0196(11) 0.0192(11) 0.0180(11) -0.0014(9) -0.0042(9) -0.0051(9)
C6 0.0163(11) 0.0167(11) 0.0205(11) -0.0031(9) -0.0031(9) -0.0028(9)
C7 0.0247(12) 0.0149(11) 0.0246(12) -0.0053(9) -0.0032(10) -0.0014(9)
C8 0.0237(12) 0.0121(11) 0.0280(13) -0.0007(9) -0.0052(10) 0.0005(9)
C9 0.0165(11) 0.0162(11) 0.0257(12) -0.0009(9) -0.0045(9) -0.0021(9)
C10 0.0199(11) 0.0174(11) 0.0265(12) 0.0010(9) -0.0064(9) -0.0023(9)
C11 0.0223(12) 0.0193(12) 0.0239(12) 0.0015(9) -0.0080(9) -0.0001(9)
C12 0.0345(14) 0.0239(13) 0.0229(12) 0.0028(10) -0.0097(10) -0.0014(11)
C13 0.0384(14) 0.0265(13) 0.0194(12) 0.0002(10) -0.0094(10) -0.0046(11)
C14 0.0234(12) 0.0219(12) 0.0219(12) -0.0010(9) -0.0068(9) -0.0033(9)
C15 0.0219(11) 0.0222(12) 0.0196(12) -0.0033(9) -0.0052(9) -0.0043(9)
C16 0.0189(11) 0.0199(12) 0.0229(12) -0.0038(9) -0.0047(9) -0.0047(9)
C17 0.0269(12) 0.0222(12) 0.0228(12) -0.0080(10) -0.0062(10) -0.0041(10)
C18 0.0271(12) 0.0157(11) 0.0277(13) -0.0034(10) -0.0053(10) -0.0023(9)
C19 0.0180(11) 0.0132(11) 0.0267(12) -0.0008(9) -0.0039(9) -0.0026(9)
C20 0.0181(11) 0.0145(11) 0.0214(12) 0.0018(9) -0.0044(9) -0.0018(9)
C21 0.0251(12) 0.0131(11) 0.0199(11) -0.0002(9) -0.0061(9) -0.0014(9)
C22 0.0192(11) 0.0166(11) 0.0257(12) -0.0030(9) -0.0066(9) -0.0023(9)
C23 0.0195(11) 0.0172(11) 0.0234(12) -0.0011(9) -0.0009(9) -0.0016(9)
C24 0.0288(12) 0.0165(11) 0.0193(11) -0.0033(9) -0.0044(9) -0.0034(9)
C25 0.0301(13) 0.0238(12) 0.0276(13) -0.0058(10) -0.0054(10) -0.0117(10)
C26 0.0296(13) 0.0238(12) 0.0212(12) -0.0030(10) -0.0007(10) -0.0102(10)
C27 0.0484(16) 0.0304(14) 0.0231(13) -0.0083(11) 0.0037(11) -0.0168(12)
C28 0.0261(12) 0.0172(11) 0.0198(11) 0.0017(9) -0.0083(9) -0.0004(9)
C29 0.0276(13) 0.0221(12) 0.0335(14) 0.0044(10) -0.0053(11) -0.0069(10)
C30 0.0225(12) 0.0262(13) 0.0353(14) 0.0009(11) -0.0063(10) 0.0008(10)
C31 0.0311(13) 0.0187(12) 0.0256(13) 0.0044(10) -0.0090(10) -0.0017(10)
C32 0.0292(14) 0.0266(14) 0.0414(15) 0.0100(11) -0.0047(11) -0.0052(11)
C33 0.0240(13) 0.0251(13) 0.0392(15) 0.0045(11) -0.0045(11) 0.0000(10)
C34 0.0394(16) 0.0235(14) 0.066(2) 0.0106(14) -0.0102(15) 0.0076(12)
C35 0.0319(13) 0.0174(12) 0.0219(12) -0.0007(9) -0.0082(10) -0.0028(10)
C36 0.0295(13) 0.0257(13) 0.0282(13) -0.0063(10) -0.0055(10) -0.0049(10)
C37 0.0321(14) 0.0291(14) 0.0331(14) -0.0065(11) -0.0128(11) -0.0061(11)
C38 0.0423(16) 0.0351(15) 0.0233(13) -0.0087(11) -0.0108(11) -0.0056(12)
C39 0.0361(16) 0.080(2) 0.0358(16) -0.0266(16) 0.0022(13) -0.0143(15)
C40 0.0345(15) 0.069(2) 0.0337(15) -0.0196(14) -0.0053(12) -0.0160(14)
C41 0.0543(19) 0.063(2) 0.0495(19) -0.0269(16) -0.0258(15) 0.0010(16)
C42 0.0231(12) 0.0144(11) 0.0207(11) -0.0021(9) -0.0054(9) -0.0009(9)
C43 0.0218(12) 0.0245(13) 0.0382(15) 0.0058(11) -0.0014(11) 0.0022(10)
C44 0.0288(13) 0.0235(13) 0.0397(15) 0.0088(11) 0.0023(11) -0.0028(11)
C45 0.0253(12) 0.0144(11) 0.0278(13) 0.0013(9) -0.0075(10) -0.0010(9)
C46 0.0198(11) 0.0180(11) 0.0235(12) -0.0028(9) -0.0053(9) -0.0001(9)
C47 0.0237(12) 0.0169(11) 0.0197(11) -0.0001(9) -0.0064(9) -0.0057(9)
C48 0.0312(14) 0.0231(13) 0.0432(16) 0.0085(11) -0.0041(12) 0.0073(11)
C49 0.0214(12) 0.0202(12) 0.0227(12) 0.0013(9) -0.0082(9) -0.0030(9)
C50 0.0271(13) 0.0482(16) 0.0251(13) -0.0042(12) -0.0094(10) -0.0126(12)
C51 0.0265(13) 0.0458(16) 0.0229(13) -0.0044(11) -0.0067(10) -0.0109(11)
C52 0.0259(13) 0.0397(15) 0.0247(13) 0.0017(11) -0.0021(10) -0.0085(11)
C53 0.0190(11) 0.0211(12) 0.0319(13) -0.0060(10) -0.0024(10) -0.0047(9)
C54 0.0303(13) 0.0304(14) 0.0279(13) -0.0041(11) -0.0058(10) -0.0097(11)
C55 0.0441(16) 0.0288(14) 0.0396(16) -0.0132(12) -0.0053(12) -0.0147(12)
C56 0.0417(16) 0.0187(13) 0.0485(17) -0.0059(12) 0.0011(13) -0.0111(11)
C57 0.0429(16) 0.0320(15) 0.0348(15) -0.0014(12) 0.0034(12) -0.0122(12)
C58 0.0397(15) 0.0289(14) 0.0317(14) -0.0071(11) -0.0006(11) -0.0119(12)

loop_
_atom_type_symbol
_atom_type_description
_atom_type_scat_dispersion_real
_atom_type_scat_dispersion_imag
_atom_type_scat_source
C C 0.0033 0.0016 'International Tables Vol C Tables 4.2.6.8 and 6.1.1.4'
H H 0.0000 0.0000 'International Tables Vol C Tables 4.2.6.8 and 6.1.1.4'
N N 0.0061 0.0033 'International Tables Vol C Tables 4.2.6.8 and 6.1.1.4'
O O 0.0106 0.0060 'International Tables Vol C Tables 4.2.6.8 and 6.1.1.4'
Fe Fe 0.3463 0.8444 'International Tables Vol C Tables 4.2.6.8 and 6.1.1.4'

loop_
_geom_angle_atom_site_label_1
_geom_angle_atom_site_label_2
_geom_angle_atom_site_label_3
_geom_angle
N5 Fe1 N1 89.13(8)
N5 Fe1 N3 91.81(8)
N1 Fe1 N3 179.06(8)
N5 Fe1 N4 90.43(8)
N1 Fe1 N4 89.48(7)
N3 Fe1 N4 90.56(7)
N5 Fe1 N2 92.97(8)
N1 Fe1 N2 90.08(7)
N3 Fe1 N2 89.83(7)
N4 Fe1 N2 176.57(7)
N5 Fe1 N6 178.80(8)
N1 Fe1 N6 91.92(7)
N3 Fe1 N6 87.14(7)
N4 Fe1 N6 89.02(7)
N2 Fe1 N6 87.60(7)
C24 O1 C27 116.78(18)
C31 O2 C34 117.4(2)
C38 O3 C41 117.2(2)
C45 O4 C48 116.38(18)
C4 N1 C1 105.38(17)
C4 N1 Fe1 126.68(14)
C1 N1 Fe1 126.96(14)
C6 N2 C9 105.67(17)
C6 N2 Fe1 127.09(14)
C9 N2 Fe1 127.22(15)
C11 N3 C14 106.02(18)
C11 N3 Fe1 127.33(15)
C14 N3 Fe1 126.63(15)
C19 N4 C16 105.53(18)
C19 N4 Fe1 127.75(15)
C16 N4 Fe1 126.72(15)
O5 N5 C53 113.21(18)
O5 N5 Fe1 123.42(15)
C53 N5 Fe1 123.36(14)
C49 N6 C51 105.40(19)
C49 N6 Fe1 128.63(15)
C51 N6 Fe1 125.86(15)
C49 N7 C50 107.15(19)
C49 N7 C52 126.6(2)
C50 N7 C52 126.3(2)
N1 C1 C20 125.9(2)
N1 C1 C2 110.26(18)
C20 C1 C2 123.81(19)
C3 C2 C1 106.99(19)
C3 C2 H2 126.5
C1 C2 H2 126.5
C2 C3 C4 107.2(2)
C2 C3 H3 126.4
C4 C3 H3 126.4
N1 C4 C5 126.26(19)
N1 C4 C3 110.20(19)
C5 C4 C3 123.5(2)
C4 C5 C6 123.4(2)
C4 C5 C21 117.44(19)
C6 C5 C21 119.12(19)
N2 C6 C5 125.93(19)
N2 C6 C7 110.20(18)
C5 C6 C7 123.9(2)
C8 C7 C6 106.93(19)
C8 C7 H7 126.5
C6 C7 H7 126.5
C7 C8 C9 107.37(19)
C7 C8 H8 126.3
C9 C8 H8 126.3
N2 C9 C10 125.9(2)
N2 C9 C8 109.82(19)
C10 C9 C8 124.2(2)
C11 C10 C9 123.7(2)
C11 C10 C28 118.5(2)
C9 C10 C28 117.80(19)
N3 C11 C10 125.8(2)
N3 C11 C12 109.80(19)
C10 C11 C12 124.4(2)
C13 C12 C11 107.2(2)
C13 C12 H12 126.4
C11 C12 H12 126.4
C12 C13 C14 107.3(2)
C12 C13 H13 126.4
C14 C13 H13 126.4
N3 C14 C15 125.9(2)
N3 C14 C13 109.69(19)
C15 C14 C13 124.3(2)
C16 C15 C14 123.7(2)
C16 C15 C35 117.8(2)
C14 C15 C35 118.4(2)
N4 C16 C15 126.1(2)
N4 C16 C17 109.87(19)
C15 C16 C17 124.0(2)
C18 C17 C16 107.0(2)
C18 C17 H17 126.5
C16 C17 H17 126.5
C17 C18 C19 107.2(2)
C17 C18 H18 126.4
C19 C18 H18 126.4
N4 C19 C20 125.65(19)
N4 C19 C18 110.34(19)
C20 C19 C18 124.0(2)
C1 C20 C19 123.35(19)
C1 C20 C42 117.27(19)
C19 C20 C42 119.37(19)
C22 C21 C26 117.9(2)
C22 C21 C5 120.3(2)
C26 C21 C5 121.8(2)
C23 C22 C21 121.8(2)
C23 C22 H22 119.1
C21 C22 H22 119.1
C24 C23 C22 119.6(2)
C24 C23 H23 120.2
C22 C23 H23 120.2
O1 C24 C23 124.6(2)
O1 C24 C25 116.1(2)
C23 C24 C25 119.3(2)
C26 C25 C24 120.2(2)
C26 C25 H25 119.9
C24 C25 H25 119.9
C25 C26 C21 121.2(2)
C25 C26 H26 119.4
C21 C26 H26 119.4
O1 C27 H27A 109.5
O1 C27 H27B 109.4
H27A C27 H27B 109.5
O1 C27 H27C 109.5
H27A C27 H27C 109.5
H27B C27 H27C 109.5
C29 C28 C33 117.8(2)
C29 C28 C10 120.9(2)
C33 C28 C10 121.3(2)
C28 C29 C30 122.0(2)
C28 C29 H29 119.0
C30 C29 H29 119.0
C31 C30 C29 119.0(2)
C31 C30 H30 120.5
C29 C30 H30 120.5
O2 C31 C32 115.9(2)
O2 C31 C30 124.5(2)
C32 C31 C30 119.6(2)
C31 C32 C33 120.5(2)
C31 C32 H32 119.7
C33 C32 H32 119.7
C32 C33 C28 121.0(2)
C32 C33 H33 119.5
C28 C33 H33 119.5
O2 C34 H34A 109.5
O2 C34 H34B 109.5
H34A C34 H34B 109.5
O2 C34 H34C 109.5
H34A C34 H34C 109.5
H34B C34 H34C 109.5
C40 C35 C36 117.8(2)
C40 C35 C15 122.1(2)
C36 C35 C15 120.1(2)
C35 C36 C37 121.8(2)
C35 C36 H36 119.1
C37 C36 H36 119.1
C38 C37 C36 119.5(2)
C38 C37 H37 120.3
C36 C37 H37 120.3
C37 C38 O3 125.3(2)
C37 C38 C39 119.9(2)
O3 C38 C39 114.8(2)
C40 C39 C38 120.2(3)
C40 C39 H39 119.9
C38 C39 H39 119.9
C35 C40 C39 120.9(3)
C35 C40 H40 119.5
C39 C40 H40 119.5
O3 C41 H41A 109.5
O3 C41 H41B 109.5
H41A C41 H41B 109.5
O3 C41 H41C 109.5
H41A C41 H41C 109.5
H41B C41 H41C 109.5
C47 C42 C43 118.1(2)
C47 C42 C20 121.0(2)
C43 C42 C20 120.75(19)
C44 C43 C42 121.2(2)
C44 C43 H43 119.4
C42 C43 H43 119.4
C43 C44 C45 120.2(2)
C43 C44 H44 119.9
C45 C44 H44 119.9
O4 C45 C46 124.8(2)
O4 C45 C44 115.9(2)
C46 C45 C44 119.3(2)
C45 C46 C47 119.8(2)
C45 C46 H46 120.1
C47 C46 H46 120.1
C42 C47 C46 121.4(2)
C42 C47 H47 119.3
C46 C47 H47 119.3
O4 C48 H48A 109.5
O4 C48 H48B 109.5
H48A C48 H48B 109.5
O4 C48 H48C 109.5
H48A C48 H48C 109.5
H48B C48 H48C 109.5
N6 C49 N7 111.2(2)
N6 C49 H49 124.4
N7 C49 H49 124.4
C51 C50 N7 106.6(2)
C51 C50 H50 126.7
N7 C50 H50 126.7
C50 C51 N6 109.7(2)
C50 C51 H51 125.2
N6 C51 H51 125.2
N7 C52 H52A 109.5
N7 C52 H52B 109.5
H52A C52 H52B 109.5
N7 C52 H52C 109.5
H52A C52 H52C 109.5
H52B C52 H52C 109.5
C58 C53 C54 121.0(2)
C58 C53 N5 119.2(2)
C54 C53 N5 119.8(2)
C53 C54 C55 119.1(2)
C53 C54 H54 120.4
C55 C54 H54 120.4
C56 C55 C54 120.0(2)
C56 C55 H55 120.0
C54 C55 H55 120.0
C57 C56 C55 120.2(2)
C57 C56 H56 119.9
C55 C56 H56 119.9
C56 C57 C58 120.2(3)
C56 C57 H57 119.9
C58 C57 H57 119.9
C53 C58 C57 119.5(2)
C53 C58 H58 120.3
C57 C58 H58 120.3

loop_
_geom_bond_atom_site_label_1
_geom_bond_atom_site_label_2
_geom_bond_distance
Fe1 N5 1.7947(19)
Fe1 N1 2.0009(18)
Fe1 N3 2.0034(18)
Fe1 N4 2.0035(18)
Fe1 N2 2.0043(18)
Fe1 N6 2.0440(19)
O1 C24 1.371(3)
O1 C27 1.433(3)
O2 C31 1.373(3)
O2 C34 1.428(3)
O3 C38 1.375(3)
O3 C41 1.425(3)
O4 C45 1.370(3)
O4 C48 1.417(3)
O5 N5 1.258(2)
N1 C4 1.375(3)
N1 C1 1.382(3)
N2 C6 1.376(3)
N2 C9 1.377(3)
N3 C11 1.377(3)
N3 C14 1.378(3)
N4 C19 1.374(3)
N4 C16 1.375(3)
N5 C53 1.452(3)
N6 C49 1.320(3)
N6 C51 1.385(3)
N7 C49 1.352(3)
N7 C50 1.368(3)
N7 C52 1.463(3)
C1 C20 1.391(3)
C1 C2 1.436(3)
C2 C3 1.348(3)
C2 H2 0.9500
C3 C4 1.439(3)
C3 H3 0.9500
C4 C5 1.394(3)
C5 C6 1.396(3)
C5 C21 1.500(3)
C6 C7 1.439(3)
C7 C8 1.345(3)
C7 H7 0.9500
C8 C9 1.440(3)
C8 H8 0.9500
C9 C10 1.394(3)
C10 C11 1.392(3)
C10 C28 1.504(3)
C11 C12 1.441(3)
C12 C13 1.347(3)
C12 H12 0.9500
C13 C14 1.441(3)
C13 H13 0.9500
C14 C15 1.399(3)
C15 C16 1.397(3)
C15 C35 1.495(3)
C16 C17 1.445(3)
C17 C18 1.342(3)
C17 H17 0.9500
C18 C19 1.434(3)
C18 H18 0.9500
C19 C20 1.396(3)
C20 C42 1.504(3)
C21 C22 1.389(3)
C21 C26 1.392(3)
C22 C23 1.387(3)
C22 H22 0.9500
C23 C24 1.388(3)
C23 H23 0.9500
C24 C25 1.395(3)
C25 C26 1.382(3)
C25 H25 0.9500
C26 H26 0.9500
C27 H27A 0.9800
C27 H27B 0.9800
C27 H27C 0.9800
C28 C29 1.387(3)
C28 C33 1.387(3)
C29 C30 1.394(3)
C29 H29 0.9500
C30 C31 1.388(3)
C30 H30 0.9500
C31 C32 1.384(3)
C32 C33 1.384(3)
C32 H32 0.9500
C33 H33 0.9500
C34 H34A 0.9800
C34 H34B 0.9800
C34 H34C 0.9800
C35 C40 1.381(4)
C35 C36 1.383(3)
C36 C37 1.391(3)
C36 H36 0.9500
C37 C38 1.361(4)
C37 H37 0.9500
C38 C39 1.387(4)
C39 C40 1.383(4)
C39 H39 0.9500
C40 H40 0.9500
C41 H41A 0.9800
C41 H41B 0.9800
C41 H41C 0.9800
C42 C47 1.380(3)
C42 C43 1.390(3)
C43 C44 1.382(3)
C43 H43 0.9500
C44 C45 1.389(3)
C44 H44 0.9500
C45 C46 1.383(3)
C46 C47 1.396(3)
C46 H46 0.9500
C47 H47 0.9500
C48 H48A 0.9800
C48 H48B 0.9800
C48 H48C 0.9800
C49 H49 0.9500
C50 C51 1.346(3)
C50 H50 0.9500
C51 H51 0.9500
C52 H52A 0.9800
C52 H52B 0.9800
C52 H52C 0.9800
C53 C58 1.379(3)
C53 C54 1.385(3)
C54 C55 1.391(4)
C54 H54 0.9500
C55 C56 1.389(4)
C55 H55 0.9500
C56 C57 1.374(4)
C56 H56 0.9500
C57 C58 1.391(4)
C57 H57 0.9500
C58 H58 0.9500

loop_
_geom_hbond_atom_site_label_D
_geom_hbond_atom_site_label_H
_geom_hbond_atom_site_label_A
_geom_hbond_distance_DH
_geom_hbond_distance_HA
_geom_hbond_distance_DA
_geom_hbond_angle_DHA
_geom_hbond_site_symmetry_A
C8 H8 O1 0.95 2.64 3.491(3) 150.0 2_655
C50 H50 O5 0.95 2.27 3.071(3) 141.4 1_655
C52 H52C O5 0.98 2.44 3.297(3) 146.3 1_655

loop_
_geom_torsion_atom_site_label_1
_geom_torsion_atom_site_label_2
_geom_torsion_atom_site_label_3
_geom_torsion_atom_site_label_4
_geom_torsion
N1 Fe1 N5 O5 -51.39(17)
N3 Fe1 N5 O5 128.65(17)
N4 Fe1 N5 O5 38.08(17)
N2 Fe1 N5 O5 -141.43(17)
N1 Fe1 N5 C53 127.91(17)
N3 Fe1 N5 C53 -52.05(17)
N4 Fe1 N5 C53 -142.62(17)
N2 Fe1 N5 C53 37.87(17)
C4 N1 C1 C20 -179.0(2)
Fe1 N1 C1 C20 11.8(3)
C4 N1 C1 C2 0.6(2)
Fe1 N1 C1 C2 -168.61(15)
N1 C1 C2 C3 -0.7(3)
C20 C1 C2 C3 178.9(2)
C1 C2 C3 C4 0.5(3)
C1 N1 C4 C5 -178.8(2)
Fe1 N1 C4 C5 -9.5(3)
C1 N1 C4 C3 -0.3(2)
Fe1 N1 C4 C3 168.95(15)
C2 C3 C4 N1 -0.1(3)
C2 C3 C4 C5 178.4(2)
N1 C4 C5 C6 5.1(4)
C3 C4 C5 C6 -173.2(2)
N1 C4 C5 C21 -175.0(2)
C3 C4 C5 C21 6.7(3)
C9 N2 C6 C5 179.6(2)
Fe1 N2 C6 C5 0.7(3)
C9 N2 C6 C7 0.5(2)
Fe1 N2 C6 C7 -178.36(14)
C4 C5 C6 N2 -0.4(3)
C21 C5 C6 N2 179.7(2)
C4 C5 C6 C7 178.5(2)
C21 C5 C6 C7 -1.4(3)
N2 C6 C7 C8 -0.6(3)
C5 C6 C7 C8 -179.7(2)
C6 C7 C8 C9 0.4(2)
C6 N2 C9 C10 -177.7(2)
Fe1 N2 C9 C10 1.2(3)
C6 N2 C9 C8 -0.3(2)
Fe1 N2 C9 C8 178.60(14)
C7 C8 C9 N2 -0.1(3)
C7 C8 C9 C10 177.4(2)
N2 C9 C10 C11 1.4(4)
C8 C9 C10 C11 -175.6(2)
N2 C9 C10 C28 180.0(2)
C8 C9 C10 C28 2.9(3)
C14 N3 C11 C10 -177.4(2)
Fe1 N3 C11 C10 4.3(3)
C14 N3 C11 C12 1.5(3)
Fe1 N3 C11 C12 -176.73(15)
C9 C10 C11 N3 -4.3(4)
C28 C10 C11 N3 177.1(2)
C9 C10 C11 C12 176.9(2)
C28 C10 C11 C12 -1.7(3)
N3 C11 C12 C13 -0.6(3)
C10 C11 C12 C13 178.3(2)
C11 C12 C13 C14 -0.5(3)
C11 N3 C14 C15 173.8(2)
Fe1 N3 C14 C15 -7.9(3)
C11 N3 C14 C13 -1.8(3)
Fe1 N3 C14 C13 176.45(15)
C12 C13 C14 N3 1.5(3)
C12 C13 C14 C15 -174.3(2)
N3 C14 C15 C16 5.4(4)
C13 C14 C15 C16 -179.6(2)
N3 C14 C15 C35 -172.1(2)
C13 C14 C15 C35 2.9(3)
C19 N4 C16 C15 176.3(2)
Fe1 N4 C16 C15 -4.2(3)
C19 N4 C16 C17 -2.4(2)
Fe1 N4 C16 C17 177.17(14)
C14 C15 C16 N4 1.0(4)
C35 C15 C16 N4 178.5(2)
C14 C15 C16 C17 179.5(2)
C35 C15 C16 C17 -3.0(3)
N4 C16 C17 C18 1.8(3)
C15 C16 C17 C18 -176.9(2)
C16 C17 C18 C19 -0.4(3)
C16 N4 C19 C20 -177.0(2)
Fe1 N4 C19 C20 3.5(3)
C16 N4 C19 C18 2.1(2)
Fe1 N4 C19 C18 -177.39(15)
C17 C18 C19 N4 -1.1(3)
C17 C18 C19 C20 178.1(2)
N1 C1 C20 C19 -4.4(4)
C2 C1 C20 C19 176.0(2)
N1 C1 C20 C42 176.9(2)
C2 C1 C20 C42 -2.7(3)
N4 C19 C20 C1 -3.6(4)
C18 C19 C20 C1 177.4(2)
N4 C19 C20 C42 175.1(2)
C18 C19 C20 C42 -3.9(3)
C4 C5 C21 C22 80.7(3)
C6 C5 C21 C22 -99.4(3)
C4 C5 C21 C26 -97.2(3)
C6 C5 C21 C26 82.7(3)
C26 C21 C22 C23 -0.8(3)
C5 C21 C22 C23 -178.82(19)
C21 C22 C23 C24 0.3(3)
C27 O1 C24 C23 -0.4(3)
C27 O1 C24 C25 178.4(2)
C22 C23 C24 O1 178.7(2)
C22 C23 C24 C25 -0.1(3)
O1 C24 C25 C26 -178.3(2)
C23 C24 C25 C26 0.6(3)
C24 C25 C26 C21 -1.2(4)
C22 C21 C26 C25 1.3(3)
C5 C21 C26 C25 179.2(2)
C11 C10 C28 C29 -106.9(3)
C9 C10 C28 C29 74.5(3)
C11 C10 C28 C33 73.9(3)
C9 C10 C28 C33 -104.7(3)
C33 C28 C29 C30 0.4(4)
C10 C28 C29 C30 -178.9(2)
C28 C29 C30 C31 -0.3(4)
C34 O2 C31 C32 174.7(2)
C34 O2 C31 C30 -5.5(4)
C29 C30 C31 O2 179.9(2)
C29 C30 C31 C32 -0.3(4)
O2 C31 C32 C33 -179.3(2)
C30 C31 C32 C33 0.9(4)
C31 C32 C33 C28 -0.8(4)
C29 C28 C33 C32 0.2(4)
C10 C28 C33 C32 179.4(2)
C16 C15 C35 C40 85.5(3)
C14 C15 C35 C40 -96.9(3)
C16 C15 C35 C36 -93.5(3)
C14 C15 C35 C36 84.1(3)
C40 C35 C36 C37 1.4(4)
C15 C35 C36 C37 -179.5(2)
C35 C36 C37 C38 -0.3(4)
C36 C37 C38 O3 179.4(2)
C36 C37 C38 C39 -1.1(4)
C41 O3 C38 C37 1.2(4)
C41 O3 C38 C39 -178.3(3)
C37 C38 C39 C40 1.2(5)
O3 C38 C39 C40 -179.2(3)
C36 C35 C40 C39 -1.3(4)
C15 C35 C40 C39 179.7(3)
C38 C39 C40 C35 0.0(5)
C1 C20 C42 C47 105.6(2)
C19 C20 C42 C47 -73.2(3)
C1 C20 C42 C43 -70.0(3)
C19 C20 C42 C43 111.2(3)
C47 C42 C43 C44 1.4(4)
C20 C42 C43 C44 177.2(2)
C42 C43 C44 C45 -0.1(4)
C48 O4 C45 C46 -6.3(3)
C48 O4 C45 C44 173.7(2)
C43 C44 C45 O4 178.6(2)
C43 C44 C45 C46 -1.4(4)
O4 C45 C46 C47 -178.4(2)
C44 C45 C46 C47 1.6(3)
C43 C42 C47 C46 -1.2(3)
C20 C42 C47 C46 -176.9(2)
C45 C46 C47 C42 -0.3(3)
C51 N6 C49 N7 -0.5(2)
Fe1 N6 C49 N7 -176.86(14)
C50 N7 C49 N6 0.8(3)
C52 N7 C49 N6 -179.7(2)
C49 N7 C50 C51 -0.7(3)
C52 N7 C50 C51 179.8(2)
N7 C50 C51 N6 0.4(3)
C49 N6 C51 C50 0.1(3)
Fe1 N6 C51 C50 176.55(17)
O5 N5 C53 C58 -90.1(3)
Fe1 N5 C53 C58 90.5(2)
O5 N5 C53 C54 88.4(2)
Fe1 N5 C53 C54 -91.0(2)
C58 C53 C54 C55 -0.1(4)
N5 C53 C54 C55 -178.5(2)
C53 C54 C55 C56 0.1(4)
C54 C55 C56 C57 -0.2(4)
C55 C56 C57 C58 0.3(4)
C54 C53 C58 C57 0.2(4)
N5 C53 C58 C57 178.7(2)
C56 C57 C58 C53 -0.3(4)
